data_7134999
loop_
_publ_author_name
'Meng, Li-Qin'
'Zhu, Xinrong'
'Xing, Qiaoyan'
'Zhang, Junliang'
'Wang, Huamin'
'Lin, Ying-Wu'

_publ_section_title
;
 Concise synthesis of phosphonylated heteroarenes from nitroheteroarenes
 by dearomatization/elimination.
;
_journal_issue 86
_journal_name_full 'Chemical communications (Cambridge, England)'
_journal_page_first 16810
_journal_page_last 16813
_journal_paper_doi 10.1039/d5cc04735h
_journal_volume 61
_journal_year 2025
_chemical_formula_moiety 'C21 H16 N O2 P'
_chemical_formula_sum 'C21 H16 N O2 P'
_chemical_formula_weight 345.32
_space_group_crystal_system triclinic
_space_group_IT_number 2
_space_group_name_Hall '-P 1'
_space_group_name_H-M_alt 'P -1'
_atom_sites_solution_hydrogens geom
_atom_sites_solution_primary dual
_audit_creation_date 2024-10-12
_audit_creation_method
;
Olex2 1.5
(compiled 2022.04.07 svn.rca3783a0 for OlexSys, GUI svn.r6498)
;
_audit_update_record
;
2025-07-08 deposited with the CCDC.	2025-09-22 downloaded from the CCDC.
;
_cell_angle_alpha 99.774(12)
_cell_angle_beta 106.774(13)
_cell_angle_gamma 100.943(13)
_cell_formula_units_Z 2
_cell_length_a 8.710(3)
_cell_length_b 10.081(4)
_cell_length_c 11.048(4)
_cell_measurement_reflns_used 8811
_cell_measurement_temperature 220.00
_cell_measurement_theta_max 27.559
_cell_measurement_theta_min 2.533
_cell_volume 885.5(6)
_computing_cell_refinement 'SAINT V8.40B (?, 2016)'
_computing_data_reduction 'SAINT V8.40B (?, 2016)'
_computing_molecular_graphics 'Olex2 1.5 (Dolomanov et al., 2009)'
_computing_publication_material 'Olex2 1.5 (Dolomanov et al., 2009)'
_computing_structure_refinement 'SHELXL 2019/2 (Sheldrick, 2015)'
_computing_structure_solution 'SHELXT 2018/2 (Sheldrick, 2018)'
_diffrn_ambient_environment N~2~
_diffrn_ambient_temperature 220.00
_diffrn_detector CPAD
_diffrn_detector_area_resol_mean 7.41
_diffrn_detector_type 'Bruker PHOTON II'
_diffrn_measured_fraction_theta_full 1.000
_diffrn_measured_fraction_theta_max 0.994
_diffrn_measurement_device 'three-circle diffractometer'
_diffrn_measurement_device_type 'Bruker D8 VENTURE Ius3.0'
_diffrn_measurement_method '\w and \f scans'
_diffrn_measurement_specimen_support 'MiTeGen micromount'
_diffrn_radiation_monochromator 'mirror optics'
_diffrn_radiation_probe x-ray
_diffrn_radiation_type MoK\a
_diffrn_radiation_wavelength 0.71073
_diffrn_reflns_av_R_equivalents 0.0422
_diffrn_reflns_av_unetI/netI 0.0321
_diffrn_reflns_Laue_measured_fraction_full 1.000
_diffrn_reflns_Laue_measured_fraction_max 0.994
_diffrn_reflns_limit_h_max 11
_diffrn_reflns_limit_h_min -11
_diffrn_reflns_limit_k_max 13
_diffrn_reflns_limit_k_min -13
_diffrn_reflns_limit_l_max 13
_diffrn_reflns_limit_l_min -14
_diffrn_reflns_number 20138
_diffrn_reflns_point_group_measured_fraction_full 1.000
_diffrn_reflns_point_group_measured_fraction_max 0.994
_diffrn_reflns_theta_full 25.242
_diffrn_reflns_theta_max 27.601
_diffrn_reflns_theta_min 1.983
_diffrn_source 'Ius X-ray source'
_diffrn_source_current 1.4
_diffrn_source_power 0.07
_diffrn_source_type Ius
_diffrn_source_voltage 50.0
_exptl_absorpt_coefficient_mu 0.168
_exptl_absorpt_correction_T_max 0.7456
_exptl_absorpt_correction_T_min 0.6793
_exptl_absorpt_correction_type multi-scan
_exptl_absorpt_process_details
;
SADABS-2016/2 (Bruker,2016/2) was used for absorption correction.
wR2(int) was 0.1550 before and 0.0591 after correction.
The Ratio of minimum to maximum transmission is 0.9111.
The \l/2 correction factor is Not present.
;
_exptl_crystal_colour colourless
_exptl_crystal_colour_primary colourless
_exptl_crystal_density_diffrn 1.295
_exptl_crystal_description block
_exptl_crystal_F_000 360
_exptl_crystal_size_max 0.42
_exptl_crystal_size_mid 0.35
_exptl_crystal_size_min 0.12
_refine_diff_density_max 0.286
_refine_diff_density_min -0.374
_refine_diff_density_rms 0.061
_refine_ls_extinction_method none
_refine_ls_goodness_of_fit_ref 1.086
_refine_ls_hydrogen_treatment constr
_refine_ls_matrix_type full
_refine_ls_number_parameters 226
_refine_ls_number_reflns 4081
_refine_ls_number_restraints 0
_refine_ls_restrained_S_all 1.086
_refine_ls_R_factor_all 0.0620
_refine_ls_R_factor_gt 0.0470
_refine_ls_shift/su_max 0.000
_refine_ls_shift/su_mean 0.000
_refine_ls_structure_factor_coef Fsqd
_refine_ls_weighting_details 'w=1/[\s^2^(Fo^2^)+(0.0368P)^2^+0.5056P] where P=(Fo^2^+2Fc^2^)/3'
_refine_ls_weighting_scheme calc
_refine_ls_wR_factor_gt 0.1043
_refine_ls_wR_factor_ref 0.1214
_reflns_Friedel_coverage 0.000
_reflns_number_gt 3362
_reflns_number_total 4081
_reflns_threshold_expression 'I > 2\s(I)'
_cod_data_source_file d5cc04735h2.cif
_cod_data_source_block 241012_txy_1_6
_cod_depositor_comments 'Adding full bibliography for 7134999--7135000.cif.'
_cod_original_cell_volume 885.6(6)
_cod_database_code 7134999
_shelx_shelxl_version_number 2019/2
_shelx_space_group_comment
;
The symmetry employed for this shelxl refinement is uniquely defined
by the following loop, which should always be used as a source of
symmetry information in preference to the above space-group names.
They are only intended as comments.
;
_shelx_estimated_absorpt_t_max 0.980
_shelx_estimated_absorpt_t_min 0.933
_olex2_refinement_description
;
1. Fixed Uiso
 At 1.2 times of:
  All C(H) groups
2.a Aromatic/amide H refined with riding coordinates:
 C2(H2), C3(H3), C4(H4), C5(H5), C6(H6), C8(H8), C9(H9), C10(H10), C11(H11),
 C12(H12), C14(H14), C17(H17), C18(H18), C19(H19), C20(H20), C21(H21)
;
_olex2_diffrn_ambient_temperature_device 'Oxford Cryostream 800'
_olex2_submission_special_instructions 'No special instructions were received'

loop_
_space_group_symop_operation_xyz
'x, y, z'
'-x, -y, -z'

loop_
_atom_site_label
_atom_site_type_symbol
_atom_site_fract_x
_atom_site_fract_y
_atom_site_fract_z
_atom_site_U_iso_or_equiv
_atom_site_adp_type
_atom_site_occupancy
_atom_site_site_symmetry_order
_atom_site_calc_flag
_atom_site_refinement_flags_posn
_atom_site_refinement_flags_adp
_atom_site_refinement_flags_occupancy
_atom_site_disorder_assembly
_atom_site_disorder_group
P1 P 0.33440(6) 0.60471(4) 0.23358(4) 0.03777(14) Uani 1 1 d . . . . .
O1 O 0.26339(18) 0.64287(13) 0.10924(12) 0.0502(3) Uani 1 1 d . . . . .
O2 O 0.28785(17) 0.36510(13) 0.31641(13) 0.0537(4) Uani 1 1 d . . . . .
N1 N 0.1803(2) 0.23207(16) 0.28723(16) 0.0526(4) Uani 1 1 d . . . . .
C1 C 0.3202(2) 0.71555(18) 0.37304(18) 0.0403(4) Uani 1 1 d . . . . .
C2 C 0.3432(3) 0.6815(2) 0.4926(2) 0.0527(5) Uani 1 1 d . . . . .
H2 H 0.366390 0.595944 0.502864 0.063 Uiso 1 1 calc R U . . .
C3 C 0.3322(3) 0.7726(3) 0.5964(2) 0.0674(6) Uani 1 1 d . . . . .
H3 H 0.347664 0.749008 0.677066 0.081 Uiso 1 1 calc R U . . .
C4 C 0.2985(3) 0.8978(3) 0.5816(3) 0.0713(7) Uani 1 1 d . . . . .
H4 H 0.291153 0.959905 0.652303 0.086 Uiso 1 1 calc R U . . .
C5 C 0.2755(3) 0.9323(2) 0.4640(3) 0.0718(7) Uani 1 1 d . . . . .
H5 H 0.252453 1.018146 0.454587 0.086 Uiso 1 1 calc R U . . .
C6 C 0.2858(3) 0.8420(2) 0.3588(2) 0.0541(5) Uani 1 1 d . . . . .
H6 H 0.269550 0.866178 0.278332 0.065 Uiso 1 1 calc R U . . .
C7 C 0.5460(2) 0.59460(17) 0.26992(16) 0.0371(4) Uani 1 1 d . . . . .
C8 C 0.6725(2) 0.66739(19) 0.38482(18) 0.0451(4) Uani 1 1 d . . . . .
H8 H 0.649715 0.726535 0.449204 0.054 Uiso 1 1 calc R U . . .
C9 C 0.8323(3) 0.6527(2) 0.4044(2) 0.0596(5) Uani 1 1 d . . . . .
H9 H 0.917761 0.701694 0.482174 0.072 Uiso 1 1 calc R U . . .
C10 C 0.8659(3) 0.5666(3) 0.3102(2) 0.0625(6) Uani 1 1 d . . . . .
H10 H 0.974111 0.555947 0.324387 0.075 Uiso 1 1 calc R U . . .
C11 C 0.7419(3) 0.4957(2) 0.1951(2) 0.0601(5) Uani 1 1 d . . . . .
H11 H 0.766074 0.438364 0.130295 0.072 Uiso 1 1 calc R U . . .
C12 C 0.5829(3) 0.5091(2) 0.17520(19) 0.0496(4) Uani 1 1 d . . . . .
H12 H 0.498389 0.460043 0.096911 0.060 Uiso 1 1 calc R U . . .
C13 C 0.2237(2) 0.43080(17) 0.22348(16) 0.0378(4) Uani 1 1 d . . . . .
C14 C 0.0818(2) 0.34762(16) 0.13585(16) 0.0359(3) Uani 1 1 d . . . . .
H14 H 0.012906 0.367105 0.061803 0.043 Uiso 1 1 calc R U . . .
C15 C 0.0595(2) 0.22339(17) 0.18072(16) 0.0364(3) Uani 1 1 d . . . . .
C16 C -0.0773(2) 0.09678(17) 0.12238(17) 0.0390(4) Uani 1 1 d . . . . .
C17 C -0.2054(3) 0.0893(2) 0.0114(2) 0.0598(6) Uani 1 1 d . . . . .
H17 H -0.204865 0.165447 -0.027344 0.072 Uiso 1 1 calc R U . . .
C18 C -0.3345(3) -0.0290(3) -0.0435(3) 0.0848(9) Uani 1 1 d . . . . .
H18 H -0.420152 -0.033765 -0.120084 0.102 Uiso 1 1 calc R U . . .
C19 C -0.3379(3) -0.1396(2) 0.0136(3) 0.0825(8) Uani 1 1 d . . . . .
H19 H -0.427332 -0.219104 -0.022525 0.099 Uiso 1 1 calc R U . . .
C20 C -0.2113(3) -0.1341(2) 0.1231(3) 0.0711(7) Uani 1 1 d . . . . .
H20 H -0.213431 -0.210544 0.161334 0.085 Uiso 1 1 calc R U . . .
C21 C -0.0804(3) -0.0172(2) 0.1780(2) 0.0555(5) Uani 1 1 d . . . . .
H21 H 0.006673 -0.014591 0.252861 0.067 Uiso 1 1 calc R U . . .

loop_
_atom_site_aniso_label
_atom_site_aniso_U_11
_atom_site_aniso_U_22
_atom_site_aniso_U_33
_atom_site_aniso_U_23
_atom_site_aniso_U_13
_atom_site_aniso_U_12
P1 0.0398(2) 0.0316(2) 0.0352(2) 0.00742(17) 0.00343(18) 0.00797(17)
O1 0.0601(8) 0.0430(7) 0.0390(7) 0.0132(5) 0.0011(6) 0.0138(6)
O2 0.0527(8) 0.0399(7) 0.0486(8) 0.0155(6) -0.0092(6) 0.0018(6)
N1 0.0562(10) 0.0376(8) 0.0484(9) 0.0148(7) -0.0017(8) 0.0017(7)
C1 0.0333(8) 0.0362(8) 0.0441(9) 0.0056(7) 0.0049(7) 0.0075(7)
C2 0.0616(12) 0.0472(10) 0.0462(10) 0.0086(8) 0.0155(9) 0.0124(9)
C3 0.0737(16) 0.0720(15) 0.0492(12) 0.0030(11) 0.0214(11) 0.0101(12)
C4 0.0633(14) 0.0702(15) 0.0649(15) -0.0164(12) 0.0158(12) 0.0183(12)
C5 0.0706(15) 0.0514(12) 0.0753(16) -0.0088(11) 0.0031(13) 0.0278(11)
C6 0.0574(12) 0.0410(10) 0.0531(11) 0.0044(8) 0.0029(9) 0.0168(9)
C7 0.0403(9) 0.0314(8) 0.0367(8) 0.0092(6) 0.0104(7) 0.0050(6)
C8 0.0408(9) 0.0452(10) 0.0415(9) 0.0029(7) 0.0094(8) 0.0057(7)
C9 0.0396(10) 0.0701(14) 0.0569(12) 0.0052(10) 0.0092(9) 0.0050(9)
C10 0.0443(11) 0.0726(15) 0.0747(15) 0.0162(12) 0.0264(11) 0.0153(10)
C11 0.0610(13) 0.0592(13) 0.0640(13) 0.0059(10) 0.0304(11) 0.0174(10)
C12 0.0526(11) 0.0456(10) 0.0444(10) 0.0022(8) 0.0145(9) 0.0084(8)
C13 0.0384(9) 0.0355(8) 0.0363(8) 0.0089(7) 0.0060(7) 0.0113(7)
C14 0.0358(8) 0.0315(8) 0.0369(8) 0.0085(6) 0.0061(7) 0.0093(6)
C15 0.0393(9) 0.0336(8) 0.0352(8) 0.0076(6) 0.0103(7) 0.0105(7)
C16 0.0422(9) 0.0311(8) 0.0431(9) 0.0072(7) 0.0144(7) 0.0092(7)
C17 0.0585(13) 0.0387(10) 0.0619(13) 0.0118(9) -0.0021(10) -0.0007(9)
C18 0.0684(16) 0.0499(13) 0.095(2) 0.0119(13) -0.0154(14) -0.0093(11)
C19 0.0676(16) 0.0384(11) 0.116(2) 0.0094(13) 0.0114(16) -0.0073(10)
C20 0.0807(17) 0.0353(10) 0.100(2) 0.0246(11) 0.0336(15) 0.0078(10)
C21 0.0617(13) 0.0410(10) 0.0643(13) 0.0204(9) 0.0174(10) 0.0126(9)

loop_
_atom_type_symbol
_atom_type_description
_atom_type_scat_dispersion_real
_atom_type_scat_dispersion_imag
_atom_type_scat_source
C C 0.0033 0.0016 'International Tables Vol C Tables 4.2.6.8 and 6.1.1.4'
H H 0.0000 0.0000 'International Tables Vol C Tables 4.2.6.8 and 6.1.1.4'
N N 0.0061 0.0033 'International Tables Vol C Tables 4.2.6.8 and 6.1.1.4'
O O 0.0106 0.0060 'International Tables Vol C Tables 4.2.6.8 and 6.1.1.4'
P P 0.1023 0.0942 'International Tables Vol C Tables 4.2.6.8 and 6.1.1.4'

loop_
_geom_angle_atom_site_label_1
_geom_angle_atom_site_label_2
_geom_angle_atom_site_label_3
_geom_angle
_geom_angle_site_symmetry_1
_geom_angle_site_symmetry_3
_geom_angle_publ_flag
O1 P1 C1 114.07(8) . . ?
O1 P1 C7 114.99(9) . . ?
O1 P1 C13 108.88(8) . . ?
C1 P1 C7 107.54(8) . . ?
C1 P1 C13 106.99(9) . . ?
C7 P1 C13 103.58(8) . . ?
C13 O2 N1 107.82(13) . . ?
C15 N1 O2 106.07(14) . . ?
C2 C1 P1 123.46(14) . . ?
C6 C1 P1 117.17(15) . . ?
C6 C1 C2 119.36(18) . . ?
C1 C2 H2 119.8 . . ?
C3 C2 C1 120.4(2) . . ?
C3 C2 H2 119.8 . . ?
C2 C3 H3 120.0 . . ?
C4 C3 C2 119.9(2) . . ?
C4 C3 H3 120.0 . . ?
C3 C4 H4 119.9 . . ?
C5 C4 C3 120.1(2) . . ?
C5 C4 H4 119.9 . . ?
C4 C5 H5 119.7 . . ?
C4 C5 C6 120.7(2) . . ?
C6 C5 H5 119.7 . . ?
C1 C6 H6 120.2 . . ?
C5 C6 C1 119.5(2) . . ?
C5 C6 H6 120.2 . . ?
C8 C7 P1 124.09(14) . . ?
C8 C7 C12 119.07(17) . . ?
C12 C7 P1 116.84(14) . . ?
C7 C8 H8 120.0 . . ?
C9 C8 C7 119.99(18) . . ?
C9 C8 H8 120.0 . . ?
C8 C9 H9 120.0 . . ?
C10 C9 C8 120.1(2) . . ?
C10 C9 H9 120.0 . . ?
C9 C10 H10 119.8 . . ?
C9 C10 C11 120.4(2) . . ?
C11 C10 H10 119.8 . . ?
C10 C11 H11 120.1 . . ?
C12 C11 C10 119.9(2) . . ?
C12 C11 H11 120.1 . . ?
C7 C12 H12 119.7 . . ?
C11 C12 C7 120.57(19) . . ?
C11 C12 H12 119.7 . . ?
O2 C13 P1 118.54(12) . . ?
C14 C13 P1 131.07(13) . . ?
C14 C13 O2 110.38(15) . . ?
C13 C14 H14 127.9 . . ?
C13 C14 C15 104.28(15) . . ?
C15 C14 H14 127.9 . . ?
N1 C15 C14 111.44(15) . . ?
N1 C15 C16 120.72(15) . . ?
C14 C15 C16 127.83(15) . . ?
C17 C16 C15 120.37(16) . . ?
C17 C16 C21 118.77(18) . . ?
C21 C16 C15 120.86(17) . . ?
C16 C17 H17 119.7 . . ?
C16 C17 C18 120.6(2) . . ?
C18 C17 H17 119.7 . . ?
C17 C18 H18 119.9 . . ?
C19 C18 C17 120.1(2) . . ?
C19 C18 H18 119.9 . . ?
C18 C19 H19 120.0 . . ?
C20 C19 C18 119.9(2) . . ?
C20 C19 H19 120.0 . . ?
C19 C20 H20 119.7 . . ?
C19 C20 C21 120.6(2) . . ?
C21 C20 H20 119.7 . . ?
C16 C21 H21 120.0 . . ?
C20 C21 C16 120.0(2) . . ?
C20 C21 H21 120.0 . . ?

loop_
_geom_bond_atom_site_label_1
_geom_bond_atom_site_label_2
_geom_bond_distance
_geom_bond_site_symmetry_2
_geom_bond_publ_flag
P1 O1 1.4823(13) . ?
P1 C1 1.7931(19) . ?
P1 C7 1.7961(19) . ?
P1 C13 1.8016(18) . ?
O2 N1 1.408(2) . ?
O2 C13 1.358(2) . ?
N1 C15 1.309(2) . ?
C1 C2 1.389(3) . ?
C1 C6 1.388(3) . ?
C2 H2 0.9400 . ?
C2 C3 1.382(3) . ?
C3 H3 0.9400 . ?
C3 C4 1.374(4) . ?
C4 H4 0.9400 . ?
C4 C5 1.371(4) . ?
C5 H5 0.9400 . ?
C5 C6 1.386(3) . ?
C6 H6 0.9400 . ?
C7 C8 1.391(2) . ?
C7 C12 1.391(3) . ?
C8 H8 0.9400 . ?
C8 C9 1.386(3) . ?
C9 H9 0.9400 . ?
C9 C10 1.374(3) . ?
C10 H10 0.9400 . ?
C10 C11 1.378(3) . ?
C11 H11 0.9400 . ?
C11 C12 1.375(3) . ?
C12 H12 0.9400 . ?
C13 C14 1.345(2) . ?
C14 H14 0.9400 . ?
C14 C15 1.423(2) . ?
C15 C16 1.471(2) . ?
C16 C17 1.379(3) . ?
C16 C21 1.391(3) . ?
C17 H17 0.9400 . ?
C17 C18 1.381(3) . ?
C18 H18 0.9400 . ?
C18 C19 1.370(4) . ?
C19 H19 0.9400 . ?
C19 C20 1.366(4) . ?
C20 H20 0.9400 . ?
C20 C21 1.380(3) . ?
C21 H21 0.9400 . ?
